data_7135165
loop_
_publ_author_name
'Saikia, Anil Kumar'
'Arandhara, Pallav Jyoti'
'Chutia, Archana'

_publ_section_title
;
 Leveraging cascade annulation of 2-alkynylcyclopropanes with substituted
 azides to access fused N-heterocyclic scaffolds
;
_journal_name_full 'Chemical Communications'
_journal_paper_doi 10.1039/D5CC04317D
_journal_year 2025
_chemical_formula_sum 'C H N O'
_chemical_formula_weight 43.03
_space_group_crystal_system triclinic
_space_group_IT_number 2
_space_group_name_Hall '-P 1'
_space_group_name_H-M_alt 'P -1'
_atom_sites_solution_hydrogens geom
_audit_creation_method SHELXL-2018/3
_audit_update_record
;
2025-05-18 deposited with the CCDC.	2025-11-10 downloaded from the CCDC.
;
_cell_angle_alpha 108.364(2)
_cell_angle_beta 92.134(2)
_cell_angle_gamma 90.464(2)
_cell_formula_units_Z 23
_cell_length_a 9.7302(7)
_cell_length_b 10.8770(8)
_cell_length_c 11.3278(8)
_cell_measurement_temperature 295(2)
_cell_volume 1136.79(14)
_computing_structure_refinement 'SHELXL-2018/3 (Sheldrick, 2018)'
_computing_structure_solution 'SHELXT 2018/2 (Sheldrick, 2018)'
_diffrn_ambient_temperature 295(2)
_diffrn_measured_fraction_theta_full 0.994
_diffrn_measured_fraction_theta_max 0.993
_diffrn_radiation_type MoK\a
_diffrn_radiation_wavelength 0.71073
_diffrn_reflns_av_R_equivalents 0.0358
_diffrn_reflns_av_unetI/netI 0.0242
_diffrn_reflns_Laue_measured_fraction_full 0.994
_diffrn_reflns_Laue_measured_fraction_max 0.993
_diffrn_reflns_limit_h_max 11
_diffrn_reflns_limit_h_min -11
_diffrn_reflns_limit_k_max 13
_diffrn_reflns_limit_k_min -13
_diffrn_reflns_limit_l_max 13
_diffrn_reflns_limit_l_min -13
_diffrn_reflns_number 26213
_diffrn_reflns_point_group_measured_fraction_full 0.994
_diffrn_reflns_point_group_measured_fraction_max 0.993
_diffrn_reflns_theta_full 25.242
_diffrn_reflns_theta_max 25.568
_diffrn_reflns_theta_min 1.973
_exptl_absorpt_coefficient_mu 0.130
_exptl_crystal_density_diffrn 1.446
_exptl_crystal_F_000 506
_refine_diff_density_max 0.228
_refine_diff_density_min -0.143
_refine_diff_density_rms 0.034
_refine_ls_extinction_method none
_refine_ls_goodness_of_fit_ref 1.419
_refine_ls_hydrogen_treatment constr
_refine_ls_matrix_type full
_refine_ls_number_parameters 309
_refine_ls_number_reflns 4236
_refine_ls_number_restraints 0
_refine_ls_restrained_S_all 1.419
_refine_ls_R_factor_all 0.0678
_refine_ls_R_factor_gt 0.0516
_refine_ls_shift/su_max 0.000
_refine_ls_shift/su_mean 0.000
_refine_ls_structure_factor_coef Fsqd
_refine_ls_weighting_details 'w=1/[\s^2^(Fo^2^)+(0.1000P)^2^] where P=(Fo^2^+2Fc^2^)/3'
_refine_ls_weighting_scheme calc
_refine_ls_wR_factor_gt 0.1754
_refine_ls_wR_factor_ref 0.1962
_reflns_Friedel_coverage 0.000
_reflns_number_gt 3347
_reflns_number_total 4236
_reflns_threshold_expression 'I > 2\s(I)'
_cod_data_source_file d5cc04317d2.cif
_cod_data_source_block AKS_AC_03_0m_a
_cod_database_code 7135165
_shelx_shelxl_version_number 2018/3
_shelx_space_group_comment
;
The symmetry employed for this shelxl refinement is uniquely defined
by the following loop, which should always be used as a source of
symmetry information in preference to the above space-group names.
They are only intended as comments.
;

loop_
_space_group_symop_operation_xyz
'x, y, z'
'-x, -y, -z'

loop_
_atom_site_label
_atom_site_type_symbol
_atom_site_fract_x
_atom_site_fract_y
_atom_site_fract_z
_atom_site_U_iso_or_equiv
_atom_site_adp_type
_atom_site_occupancy
_atom_site_site_symmetry_order
_atom_site_calc_flag
_atom_site_refinement_flags_posn
_atom_site_refinement_flags_adp
_atom_site_refinement_flags_occupancy
_atom_site_disorder_assembly
_atom_site_disorder_group
O1 O 0.25912(14) 0.27471(13) 0.12864(12) 0.0599(4) Uani 1 1 d . . . . .
O2 O -0.04395(13) 0.21579(15) 0.15781(13) 0.0648(4) Uani 1 1 d . . . . .
O3 O 0.26910(16) 0.07283(14) 0.13651(13) 0.0685(4) Uani 1 1 d . . . . .
O4 O -0.07238(14) 0.13730(16) 0.31353(14) 0.0705(5) Uani 1 1 d . . . . .
N1 N 0.81650(15) 0.40562(14) 0.52242(14) 0.0481(4) Uani 1 1 d . . . . .
N2 N 0.41357(14) 0.28219(13) 0.39640(13) 0.0420(4) Uani 1 1 d . . . . .
C1 C 0.82988(18) 0.31302(17) 0.68253(17) 0.0468(5) Uani 1 1 d . . . . .
C2 C 0.91841(19) 0.2103(2) 0.6621(2) 0.0558(5) Uani 1 1 d . . . . .
H2 H 0.929886 0.155322 0.581746 0.067 Uiso 1 1 calc R U . . .
C3 C 0.9897(2) 0.1898(3) 0.7618(3) 0.0733(7) Uani 1 1 d . . . . .
H3 H 1.048536 0.120203 0.748410 0.088 Uiso 1 1 calc R U . . .
C4 C 0.9744(3) 0.2710(3) 0.8796(2) 0.0807(8) Uani 1 1 d . . . . .
H4 H 1.021901 0.256188 0.946385 0.097 Uiso 1 1 calc R U . . .
C5 C 0.8894(3) 0.3740(3) 0.8995(2) 0.0811(7) Uani 1 1 d . . . . .
H5 H 0.879858 0.429581 0.979935 0.097 Uiso 1 1 calc R U . . .
C6 C 0.8179(2) 0.3962(2) 0.80185(19) 0.0683(6) Uani 1 1 d . . . . .
H6 H 0.761266 0.467430 0.816091 0.082 Uiso 1 1 calc R U . . .
C7 C 0.74925(17) 0.33502(16) 0.57632(16) 0.0427(4) Uani 1 1 d . . . . .
C8 C 0.61003(16) 0.28460(16) 0.53936(14) 0.0382(4) Uani 1 1 d . . . . .
C9 C 0.54658(16) 0.31925(15) 0.44210(14) 0.0384(4) Uani 1 1 d . . . . .
C10 C 0.61814(18) 0.39767(16) 0.38314(15) 0.0409(4) Uani 1 1 d . . . . .
C11 C 0.75487(18) 0.43623(17) 0.42464(16) 0.0441(4) Uani 1 1 d . . . . .
C12 C 0.53149(17) 0.20305(16) 0.59381(14) 0.0388(4) Uani 1 1 d . . . . .
C13 C 0.39615(17) 0.16628(16) 0.54523(14) 0.0403(4) Uani 1 1 d . . . . .
C14 C 0.34266(18) 0.21034(16) 0.44586(15) 0.0412(4) Uani 1 1 d . . . . .
C15 C 0.57864(19) 0.15616(18) 0.69093(16) 0.0484(5) Uani 1 1 d . . . . .
H15 H 0.666737 0.179608 0.725995 0.058 Uiso 1 1 calc R U . . .
C16 C 0.49882(19) 0.07740(19) 0.73500(17) 0.0507(5) Uani 1 1 d . . . . .
H16 H 0.533566 0.047665 0.798407 0.061 Uiso 1 1 calc R U . . .
C17 C 0.3659(2) 0.04153(19) 0.68547(17) 0.0524(5) Uani 1 1 d . . . . .
H17 H 0.311672 -0.011730 0.715728 0.063 Uiso 1 1 calc R U . . .
C18 C 0.31613(18) 0.08503(18) 0.59258(16) 0.0489(5) Uani 1 1 d . . . . .
H18 H 0.227446 0.060768 0.559444 0.059 Uiso 1 1 calc R U . . .
C19 C 0.55943(19) 0.43762(18) 0.28593(17) 0.0500(5) Uani 1 1 d . . . . .
H19 H 0.468946 0.413970 0.258171 0.060 Uiso 1 1 calc R U . . .
C20 C 0.6343(2) 0.51068(19) 0.23227(19) 0.0595(5) Uani 1 1 d . . . . .
H20 H 0.594164 0.537297 0.168805 0.071 Uiso 1 1 calc R U . . .
C21 C 0.7717(2) 0.5461(2) 0.27225(19) 0.0607(6) Uani 1 1 d . . . . .
H21 H 0.822559 0.594197 0.233766 0.073 Uiso 1 1 calc R U . . .
C22 C 0.8306(2) 0.51027(19) 0.36690(18) 0.0552(5) Uani 1 1 d . . . . .
H22 H 0.921191 0.534832 0.393498 0.066 Uiso 1 1 calc R U . . .
C23 C 0.19797(18) 0.17262(19) 0.39494(17) 0.0497(5) Uani 1 1 d . . . . .
H23A H 0.136173 0.199661 0.463251 0.060 Uiso 1 1 calc R U . . .
H23B H 0.191258 0.078902 0.361341 0.060 Uiso 1 1 calc R U . . .
C24 C 0.14885(18) 0.22926(17) 0.29401(15) 0.0431(4) Uani 1 1 d . . . . .
H24 H 0.155590 0.324016 0.326778 0.052 Uiso 1 1 calc R U . . .
C25 C 0.23293(18) 0.18232(18) 0.17919(16) 0.0484(5) Uani 1 1 d . . . . .
C26 C 0.3369(3) 0.2370(3) 0.0178(2) 0.0908(8) Uani 1 1 d . . . . .
H26A H 0.347423 0.309550 -0.012319 0.136 Uiso 1 1 calc R U . . .
H26B H 0.289251 0.167426 -0.044753 0.136 Uiso 1 1 calc R U . . .
H26C H 0.425921 0.208739 0.036592 0.136 Uiso 1 1 calc R U . . .
C27 C -0.00081(18) 0.18800(17) 0.25822(16) 0.0453(4) Uani 1 1 d . . . . .
C28 C -0.1854(2) 0.1804(2) 0.1157(2) 0.0747(7) Uani 1 1 d . . . . .
H28A H -0.209146 0.213605 0.048619 0.112 Uiso 1 1 calc R U . . .
H28B H -0.244893 0.216360 0.183221 0.112 Uiso 1 1 calc R U . . .
H28C H -0.196036 0.087716 0.087180 0.112 Uiso 1 1 calc R U . . .

loop_
_atom_site_aniso_label
_atom_site_aniso_U_11
_atom_site_aniso_U_22
_atom_site_aniso_U_33
_atom_site_aniso_U_23
_atom_site_aniso_U_13
_atom_site_aniso_U_12
O1 0.0621(9) 0.0723(9) 0.0516(8) 0.0277(7) 0.0106(6) -0.0042(7)
O2 0.0453(8) 0.0967(11) 0.0593(9) 0.0370(8) -0.0136(6) -0.0195(7)
O3 0.0776(11) 0.0623(9) 0.0592(9) 0.0096(7) 0.0032(7) 0.0118(7)
O4 0.0447(8) 0.1024(12) 0.0776(10) 0.0487(9) -0.0078(7) -0.0199(8)
N1 0.0393(9) 0.0550(9) 0.0505(9) 0.0184(7) -0.0036(7) -0.0109(7)
N2 0.0364(8) 0.0483(8) 0.0417(8) 0.0150(6) -0.0014(6) -0.0077(6)
C1 0.0367(10) 0.0544(11) 0.0508(10) 0.0203(9) -0.0073(8) -0.0156(8)
C2 0.0384(10) 0.0690(13) 0.0667(12) 0.0308(10) 0.0040(9) -0.0044(9)
C3 0.0421(12) 0.1002(18) 0.1031(19) 0.0684(16) 0.0021(12) -0.0015(11)
C4 0.0591(15) 0.128(2) 0.0761(17) 0.0662(17) -0.0205(12) -0.0310(15)
C5 0.0932(19) 0.0932(18) 0.0544(13) 0.0231(12) -0.0204(12) -0.0271(15)
C6 0.0830(16) 0.0618(13) 0.0552(12) 0.0138(10) -0.0164(11) -0.0094(11)
C7 0.0376(10) 0.0455(9) 0.0430(9) 0.0114(8) 0.0002(7) -0.0046(7)
C8 0.0356(9) 0.0401(9) 0.0367(9) 0.0089(7) 0.0016(7) -0.0028(7)
C9 0.0347(9) 0.0412(9) 0.0373(9) 0.0095(7) 0.0018(7) -0.0036(7)
C10 0.0406(10) 0.0392(9) 0.0420(9) 0.0115(7) 0.0027(7) -0.0045(7)
C11 0.0395(10) 0.0461(10) 0.0454(10) 0.0128(8) 0.0018(8) -0.0071(8)
C12 0.0373(9) 0.0416(9) 0.0344(8) 0.0072(7) 0.0039(7) -0.0023(7)
C13 0.0382(10) 0.0443(9) 0.0361(9) 0.0092(7) 0.0035(7) -0.0045(7)
C14 0.0376(9) 0.0457(9) 0.0383(9) 0.0105(7) 0.0021(7) -0.0068(7)
C15 0.0406(10) 0.0621(11) 0.0453(10) 0.0205(9) 0.0035(8) -0.0033(8)
C16 0.0499(11) 0.0625(12) 0.0470(10) 0.0270(9) 0.0068(8) 0.0043(9)
C17 0.0498(11) 0.0628(12) 0.0506(10) 0.0259(9) 0.0093(8) -0.0100(9)
C18 0.0420(11) 0.0596(11) 0.0463(10) 0.0188(9) 0.0014(8) -0.0134(9)
C19 0.0441(11) 0.0557(11) 0.0536(11) 0.0229(9) -0.0019(8) -0.0072(8)
C20 0.0623(13) 0.0650(13) 0.0619(12) 0.0360(10) -0.0007(10) -0.0077(10)
C21 0.0617(13) 0.0633(12) 0.0653(13) 0.0320(10) 0.0059(10) -0.0176(10)
C22 0.0470(11) 0.0578(12) 0.0619(12) 0.0209(10) 0.0020(9) -0.0158(9)
C23 0.0403(10) 0.0635(12) 0.0478(10) 0.0222(9) -0.0041(8) -0.0146(8)
C24 0.0394(10) 0.0468(10) 0.0422(9) 0.0132(8) -0.0001(7) -0.0087(8)
C25 0.0429(10) 0.0568(12) 0.0440(10) 0.0145(9) -0.0050(8) -0.0039(8)
C26 0.0932(18) 0.123(2) 0.0607(14) 0.0339(14) 0.0265(13) -0.0076(16)
C27 0.0403(10) 0.0500(10) 0.0455(10) 0.0156(8) -0.0019(8) -0.0065(8)
C28 0.0517(13) 0.1084(18) 0.0688(14) 0.0379(13) -0.0199(10) -0.0217(12)

loop_
_atom_type_symbol
_atom_type_description
_atom_type_scat_dispersion_real
_atom_type_scat_dispersion_imag
_atom_type_scat_source
C C 0.0033 0.0016 'International Tables Vol C Tables 4.2.6.8 and 6.1.1.4'
H H 0.0000 0.0000 'International Tables Vol C Tables 4.2.6.8 and 6.1.1.4'
N N 0.0061 0.0033 'International Tables Vol C Tables 4.2.6.8 and 6.1.1.4'
O O 0.0106 0.0060 'International Tables Vol C Tables 4.2.6.8 and 6.1.1.4'

loop_
_geom_angle_atom_site_label_1
_geom_angle_atom_site_label_2
_geom_angle_atom_site_label_3
_geom_angle
_geom_angle_site_symmetry_1
_geom_angle_site_symmetry_3
_geom_angle_publ_flag
C25 O1 C26 116.20(17) . . ?
C27 O2 C28 116.32(15) . . ?
C7 N1 C11 119.64(14) . . ?
C14 N2 C9 118.67(14) . . ?
C6 C1 C2 119.32(18) . . ?
C6 C1 C7 120.20(17) . . ?
C2 C1 C7 120.48(17) . . ?
C3 C2 C1 119.6(2) . . ?
C4 C3 C2 120.4(2) . . ?
C3 C4 C5 120.0(2) . . ?
C4 C5 C6 120.5(2) . . ?
C5 C6 C1 120.1(2) . . ?
N1 C7 C8 124.12(16) . . ?
N1 C7 C1 112.81(14) . . ?
C8 C7 C1 123.07(15) . . ?
C9 C8 C7 115.89(15) . . ?
C9 C8 C12 117.60(15) . . ?
C7 C8 C12 126.51(15) . . ?
N2 C9 C8 123.81(15) . . ?
N2 C9 C10 115.53(15) . . ?
C8 C9 C10 120.66(15) . . ?
C19 C10 C11 118.64(15) . . ?
C19 C10 C9 123.49(16) . . ?
C11 C10 C9 117.86(15) . . ?
N1 C11 C22 118.41(16) . . ?
N1 C11 C10 121.75(15) . . ?
C22 C11 C10 119.83(16) . . ?
C13 C12 C15 116.64(15) . . ?
C13 C12 C8 117.45(15) . . ?
C15 C12 C8 125.90(15) . . ?
C18 C13 C12 119.97(16) . . ?
C18 C13 C14 120.79(15) . . ?
C12 C13 C14 119.23(14) . . ?
N2 C14 C13 123.23(15) . . ?
N2 C14 C23 117.42(15) . . ?
C13 C14 C23 119.35(14) . . ?
C16 C15 C12 122.14(16) . . ?
C15 C16 C17 120.41(17) . . ?
C18 C17 C16 119.40(16) . . ?
C17 C18 C13 121.42(17) . . ?
C20 C19 C10 120.51(17) . . ?
C19 C20 C21 120.44(18) . . ?
C22 C21 C20 120.37(17) . . ?
C21 C22 C11 120.17(18) . . ?
C14 C23 C24 115.27(14) . . ?
C25 C24 C27 108.88(14) . . ?
C25 C24 C23 111.78(15) . . ?
C27 C24 C23 108.51(14) . . ?
O3 C25 O1 123.54(18) . . ?
O3 C25 C24 123.52(17) . . ?
O1 C25 C24 112.91(16) . . ?
O4 C27 O2 123.23(16) . . ?
O4 C27 C24 124.91(16) . . ?
O2 C27 C24 111.86(14) . . ?

loop_
_geom_bond_atom_site_label_1
_geom_bond_atom_site_label_2
_geom_bond_distance
_geom_bond_site_symmetry_2
_geom_bond_publ_flag
O1 C25 1.331(2) . ?
O1 C26 1.438(3) . ?
O2 C27 1.321(2) . ?
O2 C28 1.449(2) . ?
O3 C25 1.197(2) . ?
O4 C27 1.194(2) . ?
N1 C7 1.307(2) . ?
N1 C11 1.372(2) . ?
N2 C14 1.303(2) . ?
N2 C9 1.384(2) . ?
C1 C6 1.379(3) . ?
C1 C2 1.382(3) . ?
C1 C7 1.495(2) . ?
C2 C3 1.381(3) . ?
C3 C4 1.363(4) . ?
C4 C5 1.363(4) . ?
C5 C6 1.371(3) . ?
C7 C8 1.453(2) . ?
C8 C9 1.397(2) . ?
C8 C12 1.456(2) . ?
C9 C10 1.429(2) . ?
C10 C19 1.409(2) . ?
C10 C11 1.410(2) . ?
C11 C22 1.406(2) . ?
C12 C13 1.413(2) . ?
C12 C15 1.414(2) . ?
C13 C18 1.412(2) . ?
C13 C14 1.438(2) . ?
C14 C23 1.505(2) . ?
C15 C16 1.369(2) . ?
C16 C17 1.393(3) . ?
C17 C18 1.358(3) . ?
C19 C20 1.364(2) . ?
C20 C21 1.406(3) . ?
C21 C22 1.360(3) . ?
C23 C24 1.524(2) . ?
C24 C25 1.513(3) . ?
C24 C27 1.522(2) . ?
